data_2236680
loop_
_publ_author_name
'Hay, Michael'
'Staples, Richard'
'Lee, Andre'

_publ_section_title
;
 Tetrabutylammonium tetrakis(trimethylsilanolato-\k<i>O</i>)ferrate(III)
;
_journal_coeditor_code VN2048
_journal_issue 9
_journal_name_full 'Acta Crystallographica Section E'
_journal_page_first m1186
_journal_paper_doi 10.1107/S1600536812035337
_journal_volume 68
_journal_year 2012
_chemical_formula_iupac '(C16 H36 N) [Fe (C3 H9 O Si)4]'
_chemical_formula_moiety 'C16 H36 N +, C12 H36 Fe O4 Si4 -'
_chemical_formula_sum 'C28 H72 Fe N O4 Si4'
_chemical_formula_weight 655.08
_chemical_name_systematic
;
Tetrabutylammonium tetrakis(trimethylsilanolato-\k<i>O</i>)ferrate(III)
;
_space_group_IT_number 2
_symmetry_cell_setting triclinic
_symmetry_space_group_name_Hall '-P 1'
_symmetry_space_group_name_H-M 'P -1'
_atom_sites_solution_hydrogens geom
_atom_sites_solution_primary direct
_atom_sites_solution_secondary difmap
_audit_creation_method SHELXL-97
_cell_angle_alpha 82.7220(10)
_cell_angle_beta 82.8340(10)
_cell_angle_gamma 81.6580(10)
_cell_formula_units_Z 2
_cell_length_a 10.4952(5)
_cell_length_b 10.5143(5)
_cell_length_c 19.3506(9)
_cell_measurement_reflns_used 7900
_cell_measurement_temperature 173(2)
_cell_measurement_theta_max 27.44
_cell_measurement_theta_min 2.34
_cell_volume 2083.37(17)
_computing_cell_refinement 'SAINT (Bruker, 2008)'
_computing_data_collection 'APEX2 (Bruker, 2008)'
_computing_data_reduction 'SAINT (Bruker, 2008)'
_computing_molecular_graphics 'SHELXTL (Sheldrick, 2008)'
_computing_publication_material 'SHELXTL (Sheldrick, 2008)'
_computing_structure_refinement 'SHELXL97 (Sheldrick, 2008)'
_computing_structure_solution 'SHELXS97 (Sheldrick, 2008)'
_diffrn_ambient_temperature 173(2)
_diffrn_detector_area_resol_mean 836.6
_diffrn_measured_fraction_theta_full 0.991
_diffrn_measured_fraction_theta_max 0.887
_diffrn_measurement_device_type 'Bruker APEXII CCD'
_diffrn_measurement_method '\w and \f 0.5 deg'
_diffrn_radiation_monochromator graphite
_diffrn_radiation_type MoK\a
_diffrn_radiation_wavelength 0.71073
_diffrn_reflns_av_R_equivalents 0.0706
_diffrn_reflns_av_sigmaI/netI 0.0890
_diffrn_reflns_limit_h_max 13
_diffrn_reflns_limit_h_min -14
_diffrn_reflns_limit_k_max 14
_diffrn_reflns_limit_k_min -13
_diffrn_reflns_limit_l_max 25
_diffrn_reflns_limit_l_min -25
_diffrn_reflns_number 18068
_diffrn_reflns_theta_full 25.00
_diffrn_reflns_theta_max 28.58
_diffrn_reflns_theta_min 1.97
_exptl_absorpt_coefficient_mu 0.504
_exptl_absorpt_correction_T_max 0.8718
_exptl_absorpt_correction_T_min 0.7667
_exptl_absorpt_correction_type multi-scan
_exptl_absorpt_process_details '(SADABS; Bruker, 2008)'
_exptl_crystal_colour colourless
_exptl_crystal_density_diffrn 1.044
_exptl_crystal_density_method 'not measured'
_exptl_crystal_description block
_exptl_crystal_F_000 722
_exptl_crystal_size_max 0.56
_exptl_crystal_size_mid 0.35
_exptl_crystal_size_min 0.28
_refine_diff_density_max 0.358
_refine_diff_density_min -0.296
_refine_ls_extinction_method none
_refine_ls_goodness_of_fit_ref 0.926
_refine_ls_hydrogen_treatment constr
_refine_ls_matrix_type full
_refine_ls_number_parameters 359
_refine_ls_number_reflns 9424
_refine_ls_number_restraints 0
_refine_ls_restrained_S_all 0.926
_refine_ls_R_factor_all 0.0642
_refine_ls_R_factor_gt 0.0406
_refine_ls_shift/su_max 0.002
_refine_ls_shift/su_mean 0.000
_refine_ls_structure_factor_coef Fsqd
_refine_ls_weighting_details 'calc w=1/[\s^2^(Fo^2^)+(0.0118P)^2^+0.0000P] where P=(Fo^2^+2Fc^2^)/3'
_refine_ls_weighting_scheme calc
_refine_ls_wR_factor_gt 0.0815
_refine_ls_wR_factor_ref 0.0877
_reflns_number_gt 6223
_reflns_number_total 9424
_reflns_threshold_expression I>2sigma(I)
_cod_data_source_file vn2048.cif
_cod_data_source_block I
_cod_database_code 2236680
_cod_database_fobs_code 2236680

loop_
_symmetry_equiv_pos_as_xyz
'x, y, z'
'-x, -y, -z'

loop_
_atom_site_type_symbol
_atom_site_label
_atom_site_fract_x
_atom_site_fract_y
_atom_site_fract_z
_atom_site_U_iso_or_equiv
_atom_site_adp_type
_atom_site_calc_flag
_atom_site_refinement_flags
_atom_site_occupancy
_atom_site_symmetry_multiplicity
Fe Fe1 0.74285(3) 0.64074(3) 0.746004(14) 0.03091(9) Uani d . 1 1
Si Si1 0.79239(6) 0.42170(6) 0.87610(3) 0.04012(16) Uani d . 1 1
Si Si2 0.72382(6) 0.43686(6) 0.63710(3) 0.04463(17) Uani d . 1 1
Si Si3 0.54754(6) 0.86616(6) 0.82993(3) 0.03772(15) Uani d . 1 1
Si Si4 0.88113(6) 0.84989(6) 0.63377(3) 0.03860(16) Uani d . 1 1
O O1 0.82805(13) 0.52860(13) 0.81292(7) 0.0461(4) Uani d . 1 1
O O2 0.67258(13) 0.54525(13) 0.68921(7) 0.0456(4) Uani d . 1 1
O O3 0.60452(14) 0.74786(13) 0.78552(7) 0.0483(4) Uani d . 1 1
O O4 0.86943(13) 0.73219(13) 0.69549(7) 0.0416(4) Uani d . 1 1
C C1 0.8425(3) 0.4626(3) 0.95884(12) 0.0724(8) Uani d . 1 1
H H1A 0.9368 0.4608 0.9541 0.109 Uiso calc R 1 1
H H1B 0.8164 0.3994 0.9978 0.109 Uiso calc R 1 1
H H1C 0.8007 0.5493 0.9681 0.109 Uiso calc R 1 1
C C2 0.8795(2) 0.2593(2) 0.85816(15) 0.0737(9) Uani d . 1 1
H H2A 0.8566 0.2371 0.8140 0.111 Uiso calc R 1 1
H H2B 0.8546 0.1942 0.8965 0.111 Uiso calc R 1 1
H H2C 0.9732 0.2612 0.8546 0.111 Uiso calc R 1 1
C C3 0.6159(2) 0.4104(3) 0.88869(14) 0.0755(9) Uani d . 1 1
H H3A 0.5684 0.4925 0.9020 0.113 Uiso calc R 1 1
H H3B 0.5979 0.3407 0.9258 0.113 Uiso calc R 1 1
H H3C 0.5881 0.3919 0.8449 0.113 Uiso calc R 1 1
C C4 0.9026(2) 0.4104(3) 0.62274(16) 0.0805(9) Uani d . 1 1
H H4A 0.9343 0.4884 0.5974 0.121 Uiso calc R 1 1
H H4B 0.9306 0.3374 0.5951 0.121 Uiso calc R 1 1
H H4C 0.9377 0.3913 0.6681 0.121 Uiso calc R 1 1
C C5 0.6691(2) 0.2787(2) 0.67500(16) 0.0762(9) Uani d . 1 1
H H5A 0.7098 0.2473 0.7179 0.114 Uiso calc R 1 1
H H5B 0.6941 0.2155 0.6410 0.114 Uiso calc R 1 1
H H5C 0.5747 0.2903 0.6859 0.114 Uiso calc R 1 1
C C6 0.6578(3) 0.4858(3) 0.55180(13) 0.0842(9) Uani d . 1 1
H H6A 0.5632 0.4910 0.5587 0.126 Uiso calc R 1 1
H H6B 0.6930 0.4217 0.5194 0.126 Uiso calc R 1 1
H H6C 0.6824 0.5705 0.5322 0.126 Uiso calc R 1 1
C C7 0.4713(2) 0.8052(2) 0.91776(11) 0.0580(7) Uani d . 1 1
H H7A 0.3996 0.7586 0.9120 0.087 Uiso calc R 1 1
H H7B 0.4384 0.8783 0.9446 0.087 Uiso calc R 1 1
H H7C 0.5360 0.7465 0.9428 0.087 Uiso calc R 1 1
C C8 0.4215(2) 0.9769(2) 0.78437(12) 0.0525(6) Uani d . 1 1
H H8A 0.4607 1.0150 0.7393 0.079 Uiso calc R 1 1
H H8B 0.3846 1.0459 0.8135 0.079 Uiso calc R 1 1
H H8C 0.3528 0.9282 0.7764 0.079 Uiso calc R 1 1
C C9 0.6750(2) 0.9638(2) 0.84233(13) 0.0593(7) Uani d . 1 1
H H9A 0.7423 0.9088 0.8672 0.089 Uiso calc R 1 1
H H9B 0.6366 1.0346 0.8699 0.089 Uiso calc R 1 1
H H9C 0.7134 0.9996 0.7965 0.089 Uiso calc R 1 1
C C10 0.7182(2) 0.9279(2) 0.61219(12) 0.0544(7) Uani d . 1 1
H H10A 0.6715 0.8637 0.5972 0.082 Uiso calc R 1 1
H H10B 0.7277 0.9982 0.5743 0.082 Uiso calc R 1 1
H H10C 0.6695 0.9629 0.6537 0.082 Uiso calc R 1 1
C C11 0.9695(2) 0.9731(2) 0.66132(12) 0.0529(6) Uani d . 1 1
H H11A 0.9220 1.0071 0.7034 0.079 Uiso calc R 1 1
H H11B 0.9766 1.0440 0.6235 0.079 Uiso calc R 1 1
H H11C 1.0564 0.9331 0.6715 0.079 Uiso calc R 1 1
C C12 0.9728(2) 0.7892(2) 0.55258(12) 0.0647(7) Uani d . 1 1
H H12A 1.0562 0.7410 0.5638 0.097 Uiso calc R 1 1
H H12B 0.9878 0.8627 0.5174 0.097 Uiso calc R 1 1
H H12C 0.9224 0.7322 0.5341 0.097 Uiso calc R 1 1
N N1 0.24290(14) 0.52480(15) 0.75675(8) 0.0290(4) Uani d . 1 1
C C13 0.12540(17) 0.61155(18) 0.78604(10) 0.0324(5) Uani d . 1 1
H H13A 0.0806 0.6579 0.7462 0.039 Uiso calc R 1 1
H H13B 0.0651 0.5559 0.8142 0.039 Uiso calc R 1 1
C C14 0.15129(19) 0.7106(2) 0.83111(11) 0.0417(5) Uani d . 1 1
H H14A 0.1976 0.6660 0.8707 0.050 Uiso calc R 1 1
H H14B 0.2078 0.7701 0.8030 0.050 Uiso calc R 1 1
C C15 0.0275(2) 0.7877(2) 0.85923(11) 0.0438(6) Uani d . 1 1
H H15A -0.0253 0.7287 0.8906 0.053 Uiso calc R 1 1
H H15B -0.0224 0.8250 0.8196 0.053 Uiso calc R 1 1
C C16 0.0493(2) 0.8961(2) 0.89928(14) 0.0655(7) Uani d . 1 1
H H16A 0.0958 0.8598 0.9397 0.098 Uiso calc R 1 1
H H16B -0.0345 0.9430 0.9156 0.098 Uiso calc R 1 1
H H16C 0.1007 0.9556 0.8685 0.098 Uiso calc R 1 1
C C17 0.34387(18) 0.60341(19) 0.71623(10) 0.0326(5) Uani d . 1 1
H H17A 0.4220 0.5432 0.7025 0.039 Uiso calc R 1 1
H H17B 0.3688 0.6603 0.7479 0.039 Uiso calc R 1 1
C C18 0.30222(19) 0.6867(2) 0.65075(10) 0.0391(5) Uani d . 1 1
H H18A 0.2888 0.6304 0.6157 0.047 Uiso calc R 1 1
H H18B 0.2189 0.7409 0.6627 0.047 Uiso calc R 1 1
C C19 0.4030(2) 0.7727(2) 0.61963(11) 0.0444(6) Uani d . 1 1
H H19A 0.4883 0.7191 0.6125 0.053 Uiso calc R 1 1
H H19B 0.4098 0.8349 0.6530 0.053 Uiso calc R 1 1
C C20 0.3703(2) 0.8464(2) 0.55050(11) 0.0601(7) Uani d . 1 1
H H20A 0.3713 0.7853 0.5161 0.090 Uiso calc R 1 1
H H20B 0.4345 0.9055 0.5337 0.090 Uiso calc R 1 1
H H20C 0.2840 0.8961 0.5568 0.090 Uiso calc R 1 1
C C21 0.31012(18) 0.44134(18) 0.81477(10) 0.0329(5) Uani d . 1 1
H H21A 0.3380 0.4990 0.8450 0.039 Uiso calc R 1 1
H H21B 0.3893 0.3916 0.7932 0.039 Uiso calc R 1 1
C C22 0.23097(19) 0.3468(2) 0.86101(10) 0.0400(5) Uani d . 1 1
H H22A 0.1541 0.3951 0.8854 0.048 Uiso calc R 1 1
H H22B 0.2004 0.2894 0.8316 0.048 Uiso calc R 1 1
C C23 0.3114(2) 0.2658(2) 0.91458(10) 0.0420(5) Uani d . 1 1
H H23A 0.3423 0.3236 0.9437 0.050 Uiso calc R 1 1
H H23B 0.3882 0.2178 0.8899 0.050 Uiso calc R 1 1
C C24 0.2344(2) 0.1701(2) 0.96193(12) 0.0609(7) Uani d . 1 1
H H24A 0.1604 0.2175 0.9881 0.091 Uiso calc R 1 1
H H24B 0.2902 0.1181 0.9949 0.091 Uiso calc R 1 1
H H24C 0.2030 0.1132 0.9333 0.091 Uiso calc R 1 1
C C25 0.19311(19) 0.44218(19) 0.70961(10) 0.0344(5) Uani d . 1 1
H H25A 0.1265 0.3941 0.7378 0.041 Uiso calc R 1 1
H H25B 0.1502 0.5003 0.6726 0.041 Uiso calc R 1 1
C C26 0.2951(2) 0.3457(2) 0.67477(11) 0.0448(6) Uani d . 1 1
H H26A 0.3357 0.2839 0.7112 0.054 Uiso calc R 1 1
H H26B 0.3635 0.3922 0.6471 0.054 Uiso calc R 1 1
C C27 0.2357(2) 0.2720(2) 0.62695(13) 0.0622(7) Uani d . 1 1
H H27A 0.1715 0.2212 0.6554 0.075 Uiso calc R 1 1
H H27B 0.1895 0.3346 0.5929 0.075 Uiso calc R 1 1
C C28 0.3361(3) 0.1820(3) 0.58759(15) 0.0907(10) Uani d . 1 1
H H28A 0.3972 0.2323 0.5574 0.136 Uiso calc R 1 1
H H28B 0.2933 0.1345 0.5588 0.136 Uiso calc R 1 1
H H28C 0.3830 0.1206 0.6211 0.136 Uiso calc R 1 1

loop_
_atom_site_aniso_label
_atom_site_aniso_U_11
_atom_site_aniso_U_22
_atom_site_aniso_U_33
_atom_site_aniso_U_12
_atom_site_aniso_U_13
_atom_site_aniso_U_23
Fe1 0.03597(17) 0.02678(16) 0.03030(17) -0.00261(13) -0.00944(13) -0.00036(12)
Si1 0.0344(3) 0.0395(4) 0.0461(4) -0.0115(3) -0.0156(3) 0.0149(3)
Si2 0.0378(4) 0.0445(4) 0.0565(4) 0.0014(3) -0.0152(3) -0.0219(3)
Si3 0.0411(4) 0.0376(3) 0.0337(3) -0.0011(3) -0.0025(3) -0.0072(3)
Si4 0.0440(4) 0.0387(3) 0.0314(3) -0.0072(3) -0.0058(3) 0.0063(3)
O1 0.0402(8) 0.0498(9) 0.0476(9) -0.0145(7) -0.0188(7) 0.0210(7)
O2 0.0356(8) 0.0480(9) 0.0580(10) 0.0021(7) -0.0150(8) -0.0235(8)
O3 0.0533(9) 0.0416(9) 0.0477(9) 0.0050(8) -0.0012(8) -0.0130(7)
O4 0.0465(9) 0.0388(8) 0.0377(8) -0.0081(7) -0.0100(7) 0.0114(7)
C1 0.082(2) 0.087(2) 0.0508(16) -0.0161(17) -0.0132(15) -0.0040(15)
C2 0.0672(18) 0.0410(15) 0.119(2) -0.0111(14) -0.0364(18) 0.0005(15)
C3 0.0402(15) 0.083(2) 0.097(2) -0.0209(15) -0.0119(15) 0.0309(17)
C4 0.0470(16) 0.086(2) 0.114(2) -0.0026(16) 0.0061(17) -0.0519(19)
C5 0.0668(18) 0.0441(15) 0.120(3) 0.0008(14) -0.0237(18) -0.0148(16)
C6 0.111(2) 0.084(2) 0.0618(19) 0.0044(19) -0.0300(18) -0.0245(16)
C7 0.0594(16) 0.0718(17) 0.0410(14) -0.0125(14) 0.0010(12) -0.0021(12)
C8 0.0564(15) 0.0482(14) 0.0511(15) 0.0045(12) -0.0079(12) -0.0102(12)
C9 0.0579(16) 0.0612(16) 0.0626(17) -0.0139(14) -0.0074(14) -0.0136(13)
C10 0.0578(15) 0.0532(15) 0.0488(15) -0.0031(13) -0.0166(13) 0.0130(12)
C11 0.0542(15) 0.0461(14) 0.0578(15) -0.0126(12) -0.0058(13) 0.0032(12)
C12 0.0726(18) 0.0747(18) 0.0430(15) -0.0062(15) 0.0006(14) -0.0025(13)
N1 0.0224(8) 0.0352(9) 0.0299(9) -0.0038(7) -0.0066(7) -0.0014(7)
C13 0.0224(10) 0.0390(12) 0.0350(12) -0.0030(9) -0.0043(9) -0.0013(9)
C14 0.0330(12) 0.0459(13) 0.0467(13) -0.0041(11) -0.0023(11) -0.0106(11)
C15 0.0413(13) 0.0398(13) 0.0477(14) -0.0014(11) 0.0012(11) -0.0050(11)
C16 0.0629(17) 0.0500(15) 0.0823(19) -0.0071(14) 0.0130(15) -0.0228(14)
C17 0.0239(10) 0.0388(12) 0.0344(11) -0.0050(9) -0.0025(9) -0.0015(9)
C18 0.0357(12) 0.0439(13) 0.0361(12) -0.0050(10) -0.0057(10) 0.0028(10)
C19 0.0500(14) 0.0397(13) 0.0412(13) -0.0080(11) -0.0017(11) 0.0032(10)
C20 0.0754(18) 0.0564(16) 0.0459(15) -0.0174(14) -0.0037(14) 0.0116(12)
C21 0.0273(11) 0.0377(12) 0.0327(11) 0.0011(9) -0.0103(9) 0.0000(9)
C22 0.0341(12) 0.0475(13) 0.0370(12) -0.0077(11) -0.0039(10) 0.0035(10)
C23 0.0481(13) 0.0433(13) 0.0341(12) -0.0077(11) -0.0071(11) 0.0017(10)
C24 0.0762(18) 0.0606(16) 0.0462(15) -0.0233(15) -0.0104(14) 0.0130(13)
C25 0.0332(12) 0.0395(12) 0.0326(11) -0.0081(10) -0.0082(9) -0.0041(9)
C26 0.0433(13) 0.0457(14) 0.0456(14) -0.0005(11) -0.0070(11) -0.0096(11)
C27 0.0691(18) 0.0645(17) 0.0581(16) 0.0015(15) -0.0169(14) -0.0282(14)
C28 0.112(3) 0.081(2) 0.082(2) 0.0331(19) -0.040(2) -0.0439(17)

loop_
_atom_type_symbol
_atom_type_description
_atom_type_scat_dispersion_real
_atom_type_scat_dispersion_imag
_atom_type_scat_source
C C 0.0033 0.0016 'International Tables Vol C Tables 4.2.6.8 and 6.1.1.4'
H H 0.0000 0.0000 'International Tables Vol C Tables 4.2.6.8 and 6.1.1.4'
N N 0.0061 0.0033 'International Tables Vol C Tables 4.2.6.8 and 6.1.1.4'
O O 0.0106 0.0060 'International Tables Vol C Tables 4.2.6.8 and 6.1.1.4'
Si Si 0.0817 0.0704 'International Tables Vol C Tables 4.2.6.8 and 6.1.1.4'
Fe Fe 0.3463 0.8444 'International Tables Vol C Tables 4.2.6.8 and 6.1.1.4'

loop_
_geom_angle_atom_site_label_1
_geom_angle_atom_site_label_2
_geom_angle_atom_site_label_3
_geom_angle
O3 Fe1 O4 112.58(6)
O3 Fe1 O2 105.76(6)
O4 Fe1 O2 111.55(6)
O3 Fe1 O1 112.53(7)
O4 Fe1 O1 105.17(6)
O2 Fe1 O1 109.33(6)
O1 Si1 C3 111.45(9)
O1 Si1 C1 109.84(10)
C3 Si1 C1 108.97(13)
O1 Si1 C2 110.30(11)
C3 Si1 C2 107.99(12)
C1 Si1 C2 108.20(12)
O2 Si2 C4 111.65(10)
O2 Si2 C6 109.81(10)
C4 Si2 C6 109.42(14)
O2 Si2 C5 110.26(11)
C4 Si2 C5 107.23(12)
C6 Si2 C5 108.38(13)
O3 Si3 C9 111.92(10)
O3 Si3 C8 110.69(9)
C9 Si3 C8 107.22(11)
O3 Si3 C7 110.32(10)
C9 Si3 C7 108.60(11)
C8 Si3 C7 107.95(11)
O4 Si4 C10 110.89(9)
O4 Si4 C11 109.98(9)
C10 Si4 C11 109.09(10)
O4 Si4 C12 110.34(9)
C10 Si4 C12 108.16(11)
C11 Si4 C12 108.32(11)
Si1 O1 Fe1 137.69(9)
Si2 O2 Fe1 137.57(8)
Si3 O3 Fe1 151.05(10)
Si4 O4 Fe1 139.01(8)
Si1 C1 H1A 109.5
Si1 C1 H1B 109.5
H1A C1 H1B 109.5
Si1 C1 H1C 109.5
H1A C1 H1C 109.5
H1B C1 H1C 109.5
Si1 C2 H2A 109.5
Si1 C2 H2B 109.5
H2A C2 H2B 109.5
Si1 C2 H2C 109.5
H2A C2 H2C 109.5
H2B C2 H2C 109.5
Si1 C3 H3A 109.5
Si1 C3 H3B 109.5
H3A C3 H3B 109.5
Si1 C3 H3C 109.5
H3A C3 H3C 109.5
H3B C3 H3C 109.5
Si2 C4 H4A 109.5
Si2 C4 H4B 109.5
H4A C4 H4B 109.5
Si2 C4 H4C 109.5
H4A C4 H4C 109.5
H4B C4 H4C 109.5
Si2 C5 H5A 109.5
Si2 C5 H5B 109.5
H5A C5 H5B 109.5
Si2 C5 H5C 109.5
H5A C5 H5C 109.5
H5B C5 H5C 109.5
Si2 C6 H6A 109.5
Si2 C6 H6B 109.5
H6A C6 H6B 109.5
Si2 C6 H6C 109.5
H6A C6 H6C 109.5
H6B C6 H6C 109.5
Si3 C7 H7A 109.5
Si3 C7 H7B 109.5
H7A C7 H7B 109.5
Si3 C7 H7C 109.5
H7A C7 H7C 109.5
H7B C7 H7C 109.5
Si3 C8 H8A 109.5
Si3 C8 H8B 109.5
H8A C8 H8B 109.5
Si3 C8 H8C 109.5
H8A C8 H8C 109.5
H8B C8 H8C 109.5
Si3 C9 H9A 109.5
Si3 C9 H9B 109.5
H9A C9 H9B 109.5
Si3 C9 H9C 109.5
H9A C9 H9C 109.5
H9B C9 H9C 109.5
Si4 C10 H10A 109.5
Si4 C10 H10B 109.5
H10A C10 H10B 109.5
Si4 C10 H10C 109.5
H10A C10 H10C 109.5
H10B C10 H10C 109.5
Si4 C11 H11A 109.5
Si4 C11 H11B 109.5
H11A C11 H11B 109.5
Si4 C11 H11C 109.5
H11A C11 H11C 109.5
H11B C11 H11C 109.5
Si4 C12 H12A 109.5
Si4 C12 H12B 109.5
H12A C12 H12B 109.5
Si4 C12 H12C 109.5
H12A C12 H12C 109.5
H12B C12 H12C 109.5
C21 N1 C17 105.74(13)
C21 N1 C13 111.41(14)
C17 N1 C13 111.40(14)
C21 N1 C25 111.07(14)
C17 N1 C25 111.13(15)
C13 N1 C25 106.18(13)
C14 C13 N1 116.35(15)
C14 C13 H13A 108.2
N1 C13 H13A 108.2
C14 C13 H13B 108.2
N1 C13 H13B 108.2
H13A C13 H13B 107.4
C15 C14 C13 111.60(16)
C15 C14 H14A 109.3
C13 C14 H14A 109.3
C15 C14 H14B 109.3
C13 C14 H14B 109.3
H14A C14 H14B 108.0
C14 C15 C16 113.43(18)
C14 C15 H15A 108.9
C16 C15 H15A 108.9
C14 C15 H15B 108.9
C16 C15 H15B 108.9
H15A C15 H15B 107.7
C15 C16 H16A 109.5
C15 C16 H16B 109.5
H16A C16 H16B 109.5
C15 C16 H16C 109.5
H16A C16 H16C 109.5
H16B C16 H16C 109.5
N1 C17 C18 115.47(14)
N1 C17 H17A 108.4
C18 C17 H17A 108.4
N1 C17 H17B 108.4
C18 C17 H17B 108.4
H17A C17 H17B 107.5
C19 C18 C17 111.02(15)
C19 C18 H18A 109.4
C17 C18 H18A 109.4
C19 C18 H18B 109.4
C17 C18 H18B 109.4
H18A C18 H18B 108.0
C18 C19 C20 111.97(17)
C18 C19 H19A 109.2
C20 C19 H19A 109.2
C18 C19 H19B 109.2
C20 C19 H19B 109.2
H19A C19 H19B 107.9
C19 C20 H20A 109.5
C19 C20 H20B 109.5
H20A C20 H20B 109.5
C19 C20 H20C 109.5
H20A C20 H20C 109.5
H20B C20 H20C 109.5
N1 C21 C22 116.20(14)
N1 C21 H21A 108.2
C22 C21 H21A 108.2
N1 C21 H21B 108.2
C22 C21 H21B 108.2
H21A C21 H21B 107.4
C23 C22 C21 110.69(15)
C23 C22 H22A 109.5
C21 C22 H22A 109.5
C23 C22 H22B 109.5
C21 C22 H22B 109.5
H22A C22 H22B 108.1
C22 C23 C24 111.91(17)
C22 C23 H23A 109.2
C24 C23 H23A 109.2
C22 C23 H23B 109.2
C24 C23 H23B 109.2
H23A C23 H23B 107.9
C23 C24 H24A 109.5
C23 C24 H24B 109.5
H24A C24 H24B 109.5
C23 C24 H24C 109.5
H24A C24 H24C 109.5
H24B C24 H24C 109.5
C26 C25 N1 115.46(15)
C26 C25 H25A 108.4
N1 C25 H25A 108.4
C26 C25 H25B 108.4
N1 C25 H25B 108.4
H25A C25 H25B 107.5
C25 C26 C27 111.05(17)
C25 C26 H26A 109.4
C27 C26 H26A 109.4
C25 C26 H26B 109.4
C27 C26 H26B 109.4
H26A C26 H26B 108.0
C28 C27 C26 112.4(2)
C28 C27 H27A 109.1
C26 C27 H27A 109.1
C28 C27 H27B 109.1
C26 C27 H27B 109.1
H27A C27 H27B 107.9
C27 C28 H28A 109.5
C27 C28 H28B 109.5
H28A C28 H28B 109.5
C27 C28 H28C 109.5
H28A C28 H28C 109.5
H28B C28 H28C 109.5

loop_
_geom_bond_atom_site_label_1
_geom_bond_atom_site_label_2
_geom_bond_distance
_geom_bond_publ_flag
Fe1 O1 1.8608(13) yes
Fe1 O2 1.8591(13) yes
Fe1 O3 1.8515(14) yes
Fe1 O4 1.8583(13) yes
Si1 O1 1.5993(14) ?
Si1 C3 1.857(2) ?
Si1 C1 1.864(2) ?
Si1 C2 1.869(2) ?
Si2 O2 1.6071(14) ?
Si2 C4 1.847(2) ?
Si2 C6 1.853(2) ?
Si2 C5 1.870(2) ?
Si3 O3 1.6031(15) ?
Si3 C9 1.855(2) ?
Si3 C8 1.862(2) ?
Si3 C7 1.864(2) ?
Si4 O4 1.6143(13) ?
Si4 C10 1.859(2) ?
Si4 C11 1.863(2) ?
Si4 C12 1.871(2) ?
C1 H1A 0.9800 ?
C1 H1B 0.9800 ?
C1 H1C 0.9800 ?
C2 H2A 0.9800 ?
C2 H2B 0.9800 ?
C2 H2C 0.9800 ?
C3 H3A 0.9800 ?
C3 H3B 0.9800 ?
C3 H3C 0.9800 ?
C4 H4A 0.9800 ?
C4 H4B 0.9800 ?
C4 H4C 0.9800 ?
C5 H5A 0.9800 ?
C5 H5B 0.9800 ?
C5 H5C 0.9800 ?
C6 H6A 0.9800 ?
C6 H6B 0.9800 ?
C6 H6C 0.9800 ?
C7 H7A 0.9800 ?
C7 H7B 0.9800 ?
C7 H7C 0.9800 ?
C8 H8A 0.9800 ?
C8 H8B 0.9800 ?
C8 H8C 0.9800 ?
C9 H9A 0.9800 ?
C9 H9B 0.9800 ?
C9 H9C 0.9800 ?
C10 H10A 0.9800 ?
C10 H10B 0.9800 ?
C10 H10C 0.9800 ?
C11 H11A 0.9800 ?
C11 H11B 0.9800 ?
C11 H11C 0.9800 ?
C12 H12A 0.9800 ?
C12 H12B 0.9800 ?
C12 H12C 0.9800 ?
N1 C21 1.515(2) ?
N1 C17 1.518(2) ?
N1 C13 1.518(2) ?
N1 C25 1.520(2) ?
C13 C14 1.514(3) ?
C13 H13A 0.9900 ?
C13 H13B 0.9900 ?
C14 C15 1.507(3) ?
C14 H14A 0.9900 ?
C14 H14B 0.9900 ?
C15 C16 1.515(3) ?
C15 H15A 0.9900 ?
C15 H15B 0.9900 ?
C16 H16A 0.9800 ?
C16 H16B 0.9800 ?
C16 H16C 0.9800 ?
C17 C18 1.520(2) ?
C17 H17A 0.9900 ?
C17 H17B 0.9900 ?
C18 C19 1.510(3) ?
C18 H18A 0.9900 ?
C18 H18B 0.9900 ?
C19 C20 1.511(3) ?
C19 H19A 0.9900 ?
C19 H19B 0.9900 ?
C20 H20A 0.9800 ?
C20 H20B 0.9800 ?
C20 H20C 0.9800 ?
C21 C22 1.519(2) ?
C21 H21A 0.9900 ?
C21 H21B 0.9900 ?
C22 C23 1.516(2) ?
C22 H22A 0.9900 ?
C22 H22B 0.9900 ?
C23 C24 1.524(3) ?
C23 H23A 0.9900 ?
C23 H23B 0.9900 ?
C24 H24A 0.9800 ?
C24 H24B 0.9800 ?
C24 H24C 0.9800 ?
C25 C26 1.519(3) ?
C25 H25A 0.9900 ?
C25 H25B 0.9900 ?
C26 C27 1.520(3) ?
C26 H26A 0.9900 ?
C26 H26B 0.9900 ?
C27 C28 1.510(3) ?
C27 H27A 0.9900 ?
C27 H27B 0.9900 ?
C28 H28A 0.9800 ?
C28 H28B 0.9800 ?
C28 H28C 0.9800 ?

loop_
_geom_torsion_atom_site_label_1
_geom_torsion_atom_site_label_2
_geom_torsion_atom_site_label_3
_geom_torsion_atom_site_label_4
_geom_torsion
C3 Si1 O1 Fe1 -3.07(19)
C1 Si1 O1 Fe1 -123.94(15)
C2 Si1 O1 Fe1 116.88(16)
O3 Fe1 O1 Si1 55.77(16)
O4 Fe1 O1 Si1 178.67(13)
O2 Fe1 O1 Si1 -61.44(16)
C4 Si2 O2 Fe1 -7.49(19)
C6 Si2 O2 Fe1 -129.04(15)
C5 Si2 O2 Fe1 111.60(15)
O3 Fe1 O2 Si2 178.46(13)
O4 Fe1 O2 Si2 55.75(15)
O1 Fe1 O2 Si2 -60.14(15)
C9 Si3 O3 Fe1 12.8(2)
C8 Si3 O3 Fe1 132.34(18)
C7 Si3 O3 Fe1 -108.2(2)
O4 Fe1 O3 Si3 -48.4(2)
O2 Fe1 O3 Si3 -170.41(18)
O1 Fe1 O3 Si3 70.3(2)
C10 Si4 O4 Fe1 7.56(17)
C11 Si4 O4 Fe1 128.31(14)
C12 Si4 O4 Fe1 -112.26(15)
O3 Fe1 O4 Si4 -52.36(15)
O2 Fe1 O4 Si4 66.36(15)
O1 Fe1 O4 Si4 -175.23(13)
C21 N1 C13 C14 63.1(2)
C17 N1 C13 C14 -54.7(2)
C25 N1 C13 C14 -175.85(16)
N1 C13 C14 C15 -177.98(16)
C13 C14 C15 C16 -174.84(18)
C21 N1 C17 C18 174.73(16)
C13 N1 C17 C18 -64.1(2)
C25 N1 C17 C18 54.1(2)
N1 C17 C18 C19 173.01(17)
C17 C18 C19 C20 174.14(18)
C17 N1 C21 C22 -176.67(16)
C13 N1 C21 C22 62.1(2)
C25 N1 C21 C22 -56.0(2)
N1 C21 C22 C23 177.55(16)
C21 C22 C23 C24 179.85(18)
C21 N1 C25 C26 -58.1(2)
C17 N1 C25 C26 59.3(2)
C13 N1 C25 C26 -179.38(16)
N1 C25 C26 C27 -177.93(17)
C25 C26 C27 C28 176.0(2)
